data_7038791
loop_
_publ_author_name
'Le Fur, Mariane'
'Beyler, Maryline'
'Le Poul, Nicolas'
'Lima, Lu\'is M P'
'Le Mest, Yves'
'Delgado, Rita'
'Platas-Iglesias, Carlos'
'Patinec, V\'eronique'
'Tripier, Rapha\"el'

_publ_section_title
;
 Improving the stability and inertness of Cu(ii) and Cu(i) complexes with
 methylthiazolyl ligands by tuning the macrocyclic structure.
;
_journal_issue 17
_journal_name_full 'Dalton transactions (Cambridge, England : 2003)'
_journal_page_first 7406
_journal_page_last 7420
_journal_paper_doi 10.1039/c6dt00385k
_journal_volume 45
_journal_year 2016
_chemical_formula_moiety
;
        C14 H18 N5 Cu 2+, (Cl O4 1-)2
;
_chemical_formula_sum 'C14 H21 Cl2 Cu N5 O8 S2'
_chemical_formula_weight 585.92
_space_group_IT_number 14
_symmetry_cell_setting monoclinic
_symmetry_Int_Tables_number 14
_symmetry_space_group_name_Hall '-P 2ybc'
_symmetry_space_group_name_H-M 'P 1 21/c 1'
_atom_sites_solution_hydrogens geom
_atom_sites_solution_primary direct
_atom_sites_solution_secondary difmap
_audit_creation_date 2014-05-30T12:20:30-00:00
_audit_creation_method 'WinGX routine CIF_UPDATE'
_audit_update_record
;
2015-11-27 deposited with the CCDC.
2016-03-15 downloaded from the CCDC.
;
_cell_angle_alpha 90
_cell_angle_beta 94.783(9)
_cell_angle_gamma 90
_cell_formula_units_Z 8
_cell_length_a 14.7846(14)
_cell_length_b 11.3421(11)
_cell_length_c 26.747(2)
_cell_measurement_temperature 297(2)
_cell_measurement_theta_max 18.82
_cell_measurement_theta_min 2.64
_cell_volume 4469.5(7)
_computing_cell_refinement
;
        CrysAlis RED, Oxford Diffraction Ltd.,
        Version 1.171.33.52 (release 06-11-2009 CrysAlis171 .NET)
        (compiled Nov  6 2009,16:24:50)
;
_computing_data_collection
;
        CrysAlis CCD, Oxford Diffraction Ltd.,
        Version 1.171.33.52 (release 06-11-2009 CrysAlis171 .NET)
        (compiled Nov  6 2009,16:24:50)
;
_computing_data_reduction
;
        CrysAlis RED, Oxford Diffraction Ltd.,
        Version 1.171.33.52 (release 06-11-2009 CrysAlis171 .NET)
        (compiled Nov  6 2009,16:24:50)
;
_computing_molecular_graphics
;
        ORTEP3 for Windows (Farrugia, 1997)
        MERCURY  (Bruno et al., 2002)
;
_computing_publication_material
;
        WinGX (Farrugia, 1999)
        PLATON (Spek, 1990-2003)
        enCIFer (Allen et al., 2004)
;
_computing_structure_refinement 'SHELXL-97 (Sheldrick, 2008)'
_computing_structure_solution 'SIR-92 (Altomare et al., 1992)'
_diffrn_ambient_temperature 297(2)
_diffrn_detector 'CCD plate'
_diffrn_detector_area_resol_mean 8.3622
_diffrn_measured_fraction_theta_full 0.997
_diffrn_measured_fraction_theta_max 0.997
_diffrn_measurement_device 'Kappa-geometry diffractometer'
_diffrn_measurement_device_type 'Xcalibur, Sapphire2, large Be window'
_diffrn_measurement_method '\w scans'
_diffrn_orient_matrix_UB_11 0.0441095677
_diffrn_orient_matrix_UB_12 -0.007068856
_diffrn_orient_matrix_UB_13 0.0122234177
_diffrn_orient_matrix_UB_21 0.0192896263
_diffrn_orient_matrix_UB_22 0.0145899059
_diffrn_orient_matrix_UB_23 -0.0226148596
_diffrn_orient_matrix_UB_31 0.000521028
_diffrn_orient_matrix_UB_32 0.0603786734
_diffrn_orient_matrix_UB_33 0.0069041282
_diffrn_radiation_monochromator graphite
_diffrn_radiation_probe x-ray
_diffrn_radiation_type MoK\a
_diffrn_radiation_wavelength 0.71073
_diffrn_reflns_av_R_equivalents 0.091
_diffrn_reflns_av_unetI/netI 0.1601
_diffrn_reflns_limit_h_max 18
_diffrn_reflns_limit_h_min -18
_diffrn_reflns_limit_k_max 14
_diffrn_reflns_limit_k_min -10
_diffrn_reflns_limit_l_max 33
_diffrn_reflns_limit_l_min -32
_diffrn_reflns_number 33804
_diffrn_reflns_theta_full 26.37
_diffrn_reflns_theta_max 26.37
_diffrn_reflns_theta_min 3.14
_diffrn_source 'sealed X-ray tube'
_exptl_absorpt_coefficient_mu 1.456
_exptl_absorpt_correction_T_max 0.8681
_exptl_absorpt_correction_T_min 0.8012
_exptl_absorpt_correction_type multi-scan
_exptl_absorpt_process_details
;
        CrysAlis RED, Oxford Diffraction Ltd.,
        Version 1.171.33.52 (release 06-11-2009 CrysAlis171 .NET)
        (compiled Nov  6 2009,16:24:50)
        Empirical absorption correction using spherical harmonics,
        implemented in SCALE3 ABSPACK scaling algorithm.
;
_exptl_crystal_colour 'dark blue'
_exptl_crystal_density_diffrn 1.741
_exptl_crystal_density_method 'not measured'
_exptl_crystal_description 'truncated triangular prism'
_exptl_crystal_F_000 2392
_exptl_crystal_size_max 0.28
_exptl_crystal_size_mid 0.18
_exptl_crystal_size_min 0.10
_refine_diff_density_max 0.712
_refine_diff_density_min -0.584
_refine_diff_density_rms 0.095
_refine_ls_extinction_method none
_refine_ls_goodness_of_fit_ref 0.938
_refine_ls_hydrogen_treatment constr
_refine_ls_matrix_type full
_refine_ls_number_parameters 546
_refine_ls_number_reflns 9127
_refine_ls_number_restraints 1330
_refine_ls_restrained_S_all 1.138
_refine_ls_R_factor_all 0.213
_refine_ls_R_factor_gt 0.0694
_refine_ls_shift/su_max 0.004
_refine_ls_shift/su_mean 0
_refine_ls_structure_factor_coef Fsqd
_refine_ls_weighting_details 'calc w=1/[\s^2^(Fo^2^)+(0.0815P)^2^+0.0000P] where P=(Fo^2^+2Fc^2^)/3'
_refine_ls_weighting_scheme calc
_refine_ls_wR_factor_gt 0.1623
_refine_ls_wR_factor_ref 0.2128
_reflns_number_gt 3183
_reflns_number_total 9127
_reflns_threshold_expression >2\s(I)
_cod_data_source_file c6dt00385k2.cif
_cod_data_source_block mlf36-c0
_cod_depositor_comments
;
The following automatic conversions were performed:

'_diffrn_radiation_probe' value 'X-ray' changed to 'x-ray' according
to
/usr/data/users/saulius/crontab/automatic-downloads/rss-feeds/RSC/lib/dictionaries/cif_core.dic
dictionary named 'cif_core.dic' version 2.4.2 from 2011-04-26.

Automatic conversion script
Id: cif_fix_values 4268 2015-11-12 08:31:59Z antanas 

 Adding full bibliography for 7038789--7038792.cif.

The following automatic conversions were performed:

data name '_iucr_refine_instruction_details' was replaced with
'_iucr_refine_instructions_details' as specified in the replacement
file 'data/replacement-values/replacement_tags.lst'.

Automatic conversion script
Id: cif_correct_tags 9268 2022-04-12 08:56:07Z antanas 
;
_cod_original_sg_symbol_Hall -P2ybc
_cod_original_sg_symbol_H-M P21/c
_cod_database_code 7038791

loop_
_symmetry_equiv_pos_as_xyz
'x, y, z'
'-x, y+1/2, -z+1/2'
'-x, -y, -z'
'x, -y-1/2, z-1/2'

loop_
_atom_site_label
_atom_site_type_symbol
_atom_site_fract_x
_atom_site_fract_y
_atom_site_fract_z
_atom_site_U_iso_or_equiv
_atom_site_adp_type
_atom_site_occupancy
_atom_site_symmetry_multiplicity
_atom_site_calc_flag
_atom_site_refinement_flags
_atom_site_disorder_assembly
_atom_site_disorder_group
C1A C 0.0891(18) 0.3135(17) 0.0513(9) 0.070(9) Uiso 0.5 1 d PDU A 1
H1A1 H 0.0875 0.3608 0.021 0.083 Uiso 0.5 1 calc PR A 1
H1A2 H 0.1522 0.3037 0.0637 0.083 Uiso 0.5 1 calc PR A 1
C2A C 0.0491(18) 0.1946(15) 0.0384(6) 0.064(8) Uiso 0.5 1 d PDU A 1
H2A1 H -0.0112 0.2022 0.0215 0.077 Uiso 0.5 1 calc PR A 1
H2A2 H 0.0871 0.1512 0.017 0.077 Uiso 0.5 1 calc PR A 1
C3A C -0.0513(10) 0.0811(16) 0.0860(10) 0.049(7) Uiso 0.5 1 d PDU A 1
H3A1 H -0.0607 0.0324 0.0561 0.059 Uiso 0.5 1 calc PR A 1
H3A2 H -0.054 0.0297 0.1148 0.059 Uiso 0.5 1 calc PR A 1
C4A C -0.1276(13) 0.1667(19) 0.0858(8) 0.073(8) Uiso 0.5 1 d PDU A 1
H4A1 H -0.1349 0.2085 0.0541 0.088 Uiso 0.5 1 calc PR A 1
H4A2 H -0.1839 0.1263 0.091 0.088 Uiso 0.5 1 calc PR A 1
C5A C -0.1129(14) 0.3789(14) 0.1079(8) 0.047(6) Uiso 0.5 1 d PDU A 1
H5A1 H -0.175 0.3914 0.0942 0.056 Uiso 0.5 1 calc PR A 1
H5A2 H -0.1019 0.4312 0.1365 0.056 Uiso 0.5 1 calc PR A 1
C6A C -0.0506(11) 0.413(2) 0.0690(8) 0.070(9) Uiso 0.5 1 d PDU A 1
H6A1 H -0.0657 0.3705 0.0379 0.084 Uiso 0.5 1 calc PR A 1
H6A2 H -0.054 0.497 0.0623 0.084 Uiso 0.5 1 calc PR A 1
C1B C 0.049(2) 0.3247(16) 0.0420(7) 0.071(9) Uiso 0.5 1 d PDU A 2
H1B1 H 0.0852 0.3752 0.022 0.085 Uiso 0.5 1 calc PR A 2
H1B2 H -0.0098 0.3141 0.024 0.085 Uiso 0.5 1 calc PR A 2
C2B C 0.0953(15) 0.2073(15) 0.0496(8) 0.052(7) Uiso 0.5 1 d PDU A 2
H2B1 H 0.1582 0.2186 0.0621 0.063 Uiso 0.5 1 calc PR A 2
H2B2 H 0.0941 0.1654 0.018 0.063 Uiso 0.5 1 calc PR A 2
C3B C -0.0436(11) 0.098(2) 0.0661(8) 0.061(9) Uiso 0.5 1 d PDU A 2
H3B1 H -0.0432 0.0145 0.058 0.073 Uiso 0.5 1 calc PR A 2
H3B2 H -0.0611 0.1418 0.0357 0.073 Uiso 0.5 1 calc PR A 2
C4B C -0.1078(16) 0.1214(15) 0.1046(8) 0.062(7) Uiso 0.5 1 d PDU A 2
H4B1 H -0.0961 0.0654 0.1317 0.074 Uiso 0.5 1 calc PR A 2
H4B2 H -0.169 0.1072 0.0898 0.074 Uiso 0.5 1 calc PR A 2
C5B C -0.1317(13) 0.3341(18) 0.0879(8) 0.071(8) Uiso 0.5 1 d PDU A 2
H5B1 H -0.1905 0.3673 0.0933 0.086 Uiso 0.5 1 calc PR A 2
H5B2 H -0.1349 0.2976 0.055 0.086 Uiso 0.5 1 calc PR A 2
C6B C -0.0597(9) 0.4268(15) 0.0925(9) 0.042(6) Uiso 0.5 1 d PDU A 2
H6B1 H -0.0641 0.4687 0.1238 0.05 Uiso 0.5 1 calc PR A 2
H6B2 H -0.0717 0.4831 0.0654 0.05 Uiso 0.5 1 calc PR A 2
C7 C 0.1004(8) 0.4750(9) 0.1098(4) 0.057(3) Uani 1 1 d U A .
H7A H 0.0773 0.5503 0.0972 0.069 Uiso 1 1 calc R . .
H7B H 0.1599 0.4631 0.0979 0.069 Uiso 1 1 calc R . .
C8 C 0.1076(7) 0.4757(8) 0.1652(4) 0.046(3) Uani 1 1 d U A .
C9 C 0.1391(7) 0.5027(9) 0.2530(4) 0.060(3) Uani 1 1 d U A .
H9 H 0.1562 0.5261 0.2858 0.072 Uiso 1 1 calc R . .
C10 C 0.0985(7) 0.4025(9) 0.2412(4) 0.051(3) Uani 1 1 d U A .
H10 H 0.0831 0.348 0.265 0.062 Uiso 1 1 calc R . .
C11 C 0.1096(8) 0.0405(9) 0.1039(4) 0.060(3) Uani 1 1 d U A .
H11A H 0.1697 0.0587 0.0941 0.072 Uiso 1 1 calc R . .
H11B H 0.0901 -0.0336 0.0884 0.072 Uiso 1 1 calc R . .
C12 C 0.1115(7) 0.0308(9) 0.1597(4) 0.047(3) Uani 1 1 d U A .
C13 C 0.1357(8) -0.0124(9) 0.2491(4) 0.063(3) Uani 1 1 d U A .
H13 H 0.1501 -0.0404 0.2815 0.076 Uiso 1 1 calc R . .
C14 C 0.0925(7) 0.0898(9) 0.2371(4) 0.046(3) Uani 1 1 d U A .
H14 H 0.0727 0.1403 0.2614 0.056 Uiso 1 1 calc R . .
N1 N 0.0391(6) 0.3802(6) 0.0910(3) 0.047(2) Uani 1 1 d DU . .
N2 N 0.0458(6) 0.1351(7) 0.0875(3) 0.049(2) Uani 1 1 d DU . .
N3 N -0.1035(5) 0.2485(8) 0.1270(3) 0.062(2) Uani 1 1 d DU . .
H3 H -0.1348 0.2347 0.1543 0.075 Uiso 1 1 calc R A 1
N4 N 0.0806(5) 0.3854(6) 0.1904(3) 0.042(2) Uani 1 1 d U . .
N5 N 0.0795(5) 0.1146(7) 0.1865(3) 0.040(2) Uani 1 1 d U . .
S1 S 0.1571(2) 0.5849(3) 0.20136(12) 0.0691(10) Uani 1 1 d U . .
S2 S 0.1596(2) -0.0821(3) 0.19495(13) 0.0751(11) Uani 1 1 d U . .
Cu1 Cu 0.04140(7) 0.25327(10) 0.14512(4) 0.0360(3) Uani 1 1 d U A .
C21A C 0.5854(9) 0.2627(12) 0.3336(7) 0.048(5) Uiso 0.7 1 d PDU B 1
H21A H 0.6271 0.2924 0.3104 0.057 Uiso 0.7 1 calc PR B 1
H21B H 0.6205 0.2428 0.3647 0.057 Uiso 0.7 1 calc PR B 1
C22A C 0.5399(10) 0.1519(12) 0.3117(6) 0.062(5) Uiso 0.7 1 d PDU B 1
H22A H 0.5141 0.1662 0.2777 0.075 Uiso 0.7 1 calc PR B 1
H22B H 0.5836 0.0882 0.3111 0.075 Uiso 0.7 1 calc PR B 1
C23A C 0.3801(10) 0.0846(13) 0.3126(6) 0.070(5) Uiso 0.7 1 d PDU B 1
H23A H 0.3935 0.0213 0.29 0.084 Uiso 0.7 1 calc PR B 1
H23B H 0.3359 0.0559 0.3346 0.084 Uiso 0.7 1 calc PR B 1
C24A C 0.3415(14) 0.1879(14) 0.2830(7) 0.074(9) Uiso 0.7 1 d PDU B 1
H24A H 0.3797 0.206 0.2562 0.089 Uiso 0.7 1 calc PR B 1
H24B H 0.2814 0.1684 0.2679 0.089 Uiso 0.7 1 calc PR B 1
C25A C 0.3689(10) 0.4060(14) 0.2970(8) 0.086(8) Uiso 0.7 1 d PDU B 1
H25A H 0.3536 0.4696 0.319 0.103 Uiso 0.7 1 calc PR B 1
H25B H 0.34 0.4215 0.2638 0.103 Uiso 0.7 1 calc PR B 1
C26A C 0.4704(9) 0.3992(16) 0.2952(6) 0.062(6) Uiso 0.7 1 d PDU B 1
H26A H 0.4843 0.3447 0.2689 0.075 Uiso 0.7 1 calc PR B 1
H26B H 0.4932 0.4762 0.2867 0.075 Uiso 0.7 1 calc PR B 1
C21B C 0.581(2) 0.282(2) 0.3186(16) 0.069(19) Uiso 0.3 1 d PDU B 2
H21C H 0.6428 0.3083 0.325 0.083 Uiso 0.3 1 calc PR B 2
H21D H 0.5648 0.2803 0.2827 0.083 Uiso 0.3 1 calc PR B 2
C22B C 0.5683(12) 0.162(2) 0.3411(13) 0.047(10) Uiso 0.3 1 d PDU B 2
H22C H 0.5987 0.161 0.3747 0.057 Uiso 0.3 1 calc PR B 2
H22D H 0.5985 0.1042 0.3214 0.057 Uiso 0.3 1 calc PR B 2
C23B C 0.430(2) 0.123(3) 0.2913(8) 0.073(12) Uiso 0.3 1 d PDU B 2
H23C H 0.4289 0.0445 0.2768 0.088 Uiso 0.3 1 calc PR B 2
H23D H 0.4641 0.1749 0.2712 0.088 Uiso 0.3 1 calc PR B 2
C24B C 0.335(2) 0.169(2) 0.2943(18) 0.08(2) Uiso 0.3 1 d PDU B 2
H24C H 0.3019 0.1164 0.3153 0.096 Uiso 0.3 1 calc PR B 2
H24D H 0.3029 0.1694 0.2611 0.096 Uiso 0.3 1 calc PR B 2
C25B C 0.386(2) 0.371(3) 0.2819(10) 0.054(12) Uiso 0.3 1 d PDU B 2
H25C H 0.4093 0.3234 0.2559 0.065 Uiso 0.3 1 calc PR B 2
H25D H 0.3423 0.4263 0.2656 0.065 Uiso 0.3 1 calc PR B 2
C26B C 0.4628(18) 0.440(2) 0.3085(12) 0.051(12) Uiso 0.3 1 d PDU B 2
H26C H 0.5009 0.4727 0.2841 0.062 Uiso 0.3 1 calc PR B 2
H26D H 0.4388 0.505 0.327 0.062 Uiso 0.3 1 calc PR B 2
C27 C 0.5588(8) 0.4460(9) 0.3792(4) 0.067(3) Uani 1 1 d U B .
H27A H 0.5815 0.5127 0.3613 0.08 Uiso 1 1 calc R . .
H27B H 0.6092 0.4108 0.3995 0.08 Uiso 1 1 calc R . .
C28 C 0.4866(8) 0.4854(9) 0.4118(4) 0.054(3) Uani 1 1 d U B .
C29 C 0.3849(9) 0.5778(10) 0.4634(5) 0.080(4) Uani 1 1 d U B .
H29 H 0.3533 0.6251 0.4843 0.096 Uiso 1 1 calc R . .
C30 C 0.3581(8) 0.4668(10) 0.4489(4) 0.066(3) Uani 1 1 d U B .
H30 H 0.3055 0.4303 0.4578 0.079 Uiso 1 1 calc R . .
C31 C 0.4824(8) 0.0240(9) 0.3803(4) 0.061(3) Uani 1 1 d U B .
H31A H 0.546 0.0206 0.3925 0.073 Uiso 1 1 calc R . .
H31B H 0.4666 -0.05 0.3636 0.073 Uiso 1 1 calc R . .
C32 C 0.4266(7) 0.0402(9) 0.4227(4) 0.047(3) Uani 1 1 d U B .
C33 C 0.3443(8) 0.0363(10) 0.4954(4) 0.067(3) Uani 1 1 d U B .
H33 H 0.3143 0.0197 0.5238 0.081 Uiso 1 1 calc R . .
C34 C 0.3518(7) 0.1450(10) 0.4762(4) 0.059(3) Uani 1 1 d U B .
H34 H 0.3275 0.212 0.49 0.07 Uiso 1 1 calc R . .
N6 N 0.5179(5) 0.3597(7) 0.3439(3) 0.048(2) Uani 1 1 d DU . .
N7 N 0.4681(5) 0.1213(7) 0.3444(3) 0.050(2) Uani 1 1 d DU . .
N8 N 0.3361(6) 0.2919(8) 0.3160(3) 0.067(3) Uani 1 1 d DU . .
H8 H 0.2783 0.3004 0.3247 0.081 Uiso 1 1 calc R B 1
N9 N 0.4193(6) 0.4165(7) 0.4195(3) 0.054(2) Uani 1 1 d U . .
N10 N 0.3992(5) 0.1472(7) 0.4339(3) 0.047(2) Uani 1 1 d U . .
S3 S 0.4798(3) 0.6190(3) 0.43938(14) 0.0832(11) Uani 1 1 d U . .
S4 S 0.3953(2) -0.0653(2) 0.46243(12) 0.0668(10) Uani 1 1 d U . .
Cu2 Cu 0.42588(8) 0.26464(10) 0.38221(4) 0.0424(4) Uani 1 1 d U B .
O1A O 0.1835(14) 0.1559(16) 0.3810(9) 0.127(9) Uiso 0.5 1 d PDU C 1
O2A O 0.1808(16) 0.3496(18) 0.3918(11) 0.172(11) Uiso 0.5 1 d PDU C 1
O3A O 0.0499(16) 0.239(2) 0.3470(9) 0.165(11) Uiso 0.5 1 d PDU C 1
O4A O 0.0698(15) 0.2402(18) 0.4263(7) 0.127(8) Uiso 0.5 1 d PDU C 1
Cl1 Cl 0.1213(2) 0.2535(3) 0.38418(12) 0.0643(8) Uani 1 1 d DU C 1
O1B O 0.1461(18) 0.1608(17) 0.3540(9) 0.137(9) Uiso 0.5 1 d PD D 2
O2B O 0.1556(11) 0.3527(12) 0.3582(6) 0.072(5) Uiso 0.5 1 d PD E 2
O3B O 0.0272(12) 0.277(3) 0.3788(18) 0.29(2) Uiso 0.5 1 d PD F 2
O4B O 0.1495(18) 0.259(2) 0.4342(6) 0.149(9) Uiso 0.5 1 d PD G 2
O5A O 0.6876(11) 0.208(2) 0.4554(11) 0.092(13) Uiso 0.5 1 d PDU H 1
O6A O 0.7892(12) 0.2778(15) 0.3966(5) 0.073(6) Uiso 0.5 1 d PDU H 1
O7A O 0.7816(16) 0.3620(14) 0.4689(8) 0.097(9) Uiso 0.5 1 d PDU H 1
O8A O 0.8528(12) 0.1833(18) 0.4676(8) 0.112(8) Uiso 0.5 1 d PDU H 1
Cl2 Cl 0.7763(2) 0.2450(3) 0.44694(10) 0.0654(8) Uani 1 1 d DU H 1
O5B O 0.6807(9) 0.235(2) 0.4538(9) 0.067(9) Uiso 0.5 1 d PD I 2
O6B O 0.7890(12) 0.2214(15) 0.3961(5) 0.073(6) Uiso 0.5 1 d PD J 2
O7B O 0.8158(16) 0.3444(15) 0.4717(8) 0.097(9) Uiso 0.5 1 d PD K 2
O8B O 0.8188(9) 0.1414(11) 0.4728(5) 0.043(4) Uiso 0.5 1 d PD L 2
O9A O 0.2468(8) 0.2608(13) 0.1610(5) 0.093(5) Uiso 0.7 1 d PDU M 1
O10A O 0.3223(10) 0.1963(13) 0.0921(5) 0.114(5) Uiso 0.7 1 d PDU M 1
O11A O 0.3174(10) 0.3871(12) 0.1145(6) 0.124(5) Uiso 0.7 1 d PDU M 1
O12A O 0.4113(9) 0.2678(14) 0.1638(6) 0.119(6) Uiso 0.7 1 d PDU M 1
Cl3 Cl 0.3271(2) 0.2729(3) 0.13631(13) 0.0722(9) Uani 1 1 d DU M 1
O9B O 0.2533(16) 0.207(3) 0.1519(12) 0.091(12) Uiso 0.3 1 d PD N 2
O10B O 0.337(2) 0.290(3) 0.0857(7) 0.125(13) Uiso 0.3 1 d PD O 2
O11B O 0.329(2) 0.3882(18) 0.1590(12) 0.107(11) Uiso 0.3 1 d PD P 2
O12B O 0.3992(15) 0.208(2) 0.1624(9) 0.069(9) Uiso 0.3 1 d PD Q 2
O13A O 0.2956(9) 0.6377(11) 0.3404(5) 0.115(5) Uiso 0.7 1 d PDU R 1
O14A O 0.3989(9) 0.7261(14) 0.2938(6) 0.130(5) Uiso 0.7 1 d PDU R 1
O15A O 0.2379(9) 0.7644(13) 0.2839(6) 0.108(5) Uiso 0.7 1 d PDU R 1
O16A O 0.3230(11) 0.8290(12) 0.3509(5) 0.127(5) Uiso 0.7 1 d PDU R 1
Cl4 Cl 0.3181(2) 0.7452(3) 0.31233(12) 0.0645(8) Uani 1 1 d DU R 1
O13B O 0.345(2) 0.850(2) 0.2858(11) 0.133(13) Uiso 0.3 1 d PD S 2
O14B O 0.362(2) 0.664(3) 0.2823(11) 0.130(5) Uiso 0.3 1 d PD T 2
O15B O 0.2261(13) 0.726(3) 0.2943(13) 0.108(5) Uiso 0.3 1 d PD U 2
O16B O 0.340(2) 0.760(3) 0.3630(7) 0.127(5) Uiso 0.3 1 d PD V 2

loop_
_atom_site_aniso_label
_atom_site_aniso_U_11
_atom_site_aniso_U_22
_atom_site_aniso_U_33
_atom_site_aniso_U_23
_atom_site_aniso_U_13
_atom_site_aniso_U_12
C7 0.070(8) 0.051(6) 0.050(6) 0.014(5) -0.003(6) -0.013(6)
C8 0.057(8) 0.038(5) 0.041(5) -0.002(4) -0.007(6) 0.000(5)
C9 0.065(9) 0.060(7) 0.051(6) -0.016(5) -0.015(6) 0.005(6)
C10 0.069(8) 0.046(6) 0.035(5) -0.006(5) -0.013(6) 0.006(5)
C11 0.070(8) 0.059(7) 0.052(6) -0.012(5) 0.010(6) 0.013(6)
C12 0.042(7) 0.046(6) 0.053(6) 0.000(5) 0.003(6) 0.006(5)
C13 0.072(9) 0.052(7) 0.065(7) 0.015(5) -0.003(7) 0.002(6)
C14 0.052(7) 0.045(6) 0.041(6) 0.004(5) -0.005(6) -0.004(5)
N1 0.062(6) 0.035(4) 0.043(5) -0.002(4) 0.005(4) -0.002(4)
N2 0.057(6) 0.050(5) 0.041(5) -0.004(4) 0.006(4) 0.001(4)
N3 0.037(4) 0.105(8) 0.046(5) 0.001(6) 0.007(4) -0.001(5)
N4 0.049(6) 0.033(4) 0.043(5) 0.002(4) -0.002(4) 0.000(4)
N5 0.045(5) 0.041(4) 0.036(4) -0.002(4) 0.000(4) 0.000(4)
S1 0.081(2) 0.0478(18) 0.076(2) -0.0126(16) -0.008(2) -0.0168(17)
S2 0.084(3) 0.0504(19) 0.089(3) 0.0083(18) -0.003(2) 0.0202(18)
Cu1 0.0392(7) 0.0362(7) 0.0323(6) 0.0004(6) 0.0005(5) -0.0013(6)
C27 0.072(9) 0.049(7) 0.083(9) -0.003(6) 0.027(7) -0.017(6)
C28 0.055(7) 0.044(6) 0.065(8) 0.002(5) 0.007(6) 0.004(5)
C29 0.101(10) 0.049(7) 0.090(10) -0.010(7) 0.013(8) 0.035(6)
C30 0.076(8) 0.064(7) 0.062(8) 0.004(6) 0.030(7) 0.026(6)
C31 0.091(10) 0.047(6) 0.047(7) -0.006(5) 0.021(6) 0.005(6)
C32 0.054(7) 0.047(6) 0.039(6) -0.008(4) -0.001(5) -0.008(5)
C33 0.066(8) 0.071(7) 0.068(8) 0.016(6) 0.028(6) -0.009(7)
C34 0.067(8) 0.067(6) 0.045(7) 0.005(5) 0.021(6) 0.010(6)
N6 0.031(5) 0.056(5) 0.056(6) 0.007(4) 0.000(4) -0.001(4)
N7 0.057(6) 0.046(5) 0.049(5) -0.001(4) 0.013(5) 0.005(4)
N8 0.033(5) 0.094(7) 0.072(6) 0.015(5) -0.013(5) 0.003(5)
N9 0.057(6) 0.050(5) 0.057(6) -0.007(4) 0.016(5) 0.005(4)
N10 0.047(6) 0.051(5) 0.044(5) 0.000(4) 0.014(4) 0.000(4)
S3 0.098(3) 0.052(2) 0.099(3) -0.0165(19) 0.002(2) 0.0085(19)
S4 0.092(3) 0.0493(18) 0.060(2) 0.0074(16) 0.0146(19) -0.0127(17)
Cu2 0.0452(8) 0.0460(8) 0.0373(7) -0.0004(6) 0.0108(6) 0.0024(7)
Cl1 0.070(2) 0.0571(18) 0.0663(19) -0.0004(18) 0.0090(16) -0.0040(18)
Cl2 0.069(2) 0.086(2) 0.0419(16) -0.0051(18) 0.0087(14) 0.006(2)
Cl3 0.0456(18) 0.093(3) 0.078(2) 0.015(2) 0.0101(16) 0.0008(18)
Cl4 0.0524(17) 0.072(2) 0.0680(19) -0.0168(19) -0.0001(15) 0.0040(18)

loop_
_atom_type_symbol
_atom_type_description
_atom_type_scat_dispersion_real
_atom_type_scat_dispersion_imag
_atom_type_scat_source
C C 0.0033 0.0016 'International Tables Vol C Tables 4.2.6.8 and 6.1.1.4'
H H 0 0 'International Tables Vol C Tables 4.2.6.8 and 6.1.1.4'
N N 0.0061 0.0033 'International Tables Vol C Tables 4.2.6.8 and 6.1.1.4'
O O 0.0106 0.006 'International Tables Vol C Tables 4.2.6.8 and 6.1.1.4'
S S 0.1246 0.1234 'International Tables Vol C Tables 4.2.6.8 and 6.1.1.4'
Cl Cl 0.1484 0.1585 'International Tables Vol C Tables 4.2.6.8 and 6.1.1.4'
Cu Cu 0.3201 1.2651 'International Tables Vol C Tables 4.2.6.8 and 6.1.1.4'

loop_
_geom_angle_atom_site_label_1
_geom_angle_atom_site_label_2
_geom_angle_atom_site_label_3
_geom_angle
C2A C1A N1 113.4(15)
C2A C1A H1A1 108.9
N1 C1A H1A1 108.9
C2A C1A H1A2 108.9
N1 C1A H1A2 108.9
H1A1 C1A H1A2 107.7
N2 C2A C1A 104.4(15)
N2 C2A H2A1 110.9
C1A C2A H2A1 110.9
N2 C2A H2A2 110.9
C1A C2A H2A2 110.9
H2A1 C2A H2A2 108.9
C4A C3A N2 116.1(14)
C4A C3A H3A1 108.3
N2 C3A H3A1 108.3
C4A C3A H3A2 108.3
N2 C3A H3A2 108.3
H3A1 C3A H3A2 107.4
N3 C4A C3A 106.0(15)
N3 C4A H4A1 110.5
C3A C4A H4A1 110.5
N3 C4A H4A2 110.5
C3A C4A H4A2 110.5
H4A1 C4A H4A2 108.7
C6A C5A N3 115.3(14)
C6A C5A H5A1 108.5
N3 C5A H5A1 108.5
C6A C5A H5A2 108.5
N3 C5A H5A2 108.5
H5A1 C5A H5A2 107.5
N1 C6A C5A 104.3(14)
N1 C6A H6A1 110.9
C5A C6A H6A1 110.9
N1 C6A H6A2 110.9
C5A C6A H6A2 110.9
H6A1 C6A H6A2 108.9
N1 C1B C2B 109.7(15)
N1 C1B H1B1 109.7
C2B C1B H1B1 109.7
N1 C1B H1B2 109.7
C2B C1B H1B2 109.7
H1B1 C1B H1B2 108.2
C1B C2B N2 109.1(14)
C1B C2B H2B1 109.9
N2 C2B H2B1 109.9
C1B C2B H2B2 109.9
N2 C2B H2B2 109.9
H2B1 C2B H2B2 108.3
N2 C3B C4B 106.8(15)
N2 C3B H3B1 110.4
C4B C3B H3B1 110.4
N2 C3B H3B2 110.4
C4B C3B H3B2 110.4
H3B1 C3B H3B2 108.6
C3B C4B N3 115.2(15)
C3B C4B H4B1 108.5
N3 C4B H4B1 108.5
C3B C4B H4B2 108.5
N3 C4B H4B2 108.5
H4B1 C4B H4B2 107.5
N3 C5B C6B 104.5(15)
N3 C5B H5B1 110.8
C6B C5B H5B1 110.8
N3 C5B H5B2 110.8
C6B C5B H5B2 110.8
H5B1 C5B H5B2 108.9
C5B C6B N1 115.0(14)
C5B C6B H6B1 108.5
N1 C6B H6B1 108.5
C5B C6B H6B2 108.5
N1 C6B H6B2 108.5
H6B1 C6B H6B2 107.5
N1 C7 C8 109.8(8)
N1 C7 H7A 109.7
C8 C7 H7A 109.7
N1 C7 H7B 109.7
C8 C7 H7B 109.7
H7A C7 H7B 108.2
N4 C8 C7 120.9(9)
N4 C8 S1 114.5(8)
C7 C8 S1 124.5(8)
C10 C9 S1 112.2(9)
C10 C9 H9 123.9
S1 C9 H9 123.9
C9 C10 N4 114.1(10)
C9 C10 H10 123
N4 C10 H10 123
N2 C11 C12 108.0(8)
N2 C11 H11A 110.1
C12 C11 H11A 110.1
N2 C11 H11B 110.1
C12 C11 H11B 110.1
H11A C11 H11B 108.4
N5 C12 C11 121.2(9)
N5 C12 S2 113.4(8)
C11 C12 S2 125.3(8)
C14 C13 S2 108.9(9)
C14 C13 H13 125.6
S2 C13 H13 125.6
C13 C14 N5 115.6(10)
C13 C14 H14 122.2
N5 C14 H14 122.2
C6A N1 C7 117.9(12)
C6A N1 C1B 84.7(15)
C7 N1 C1B 120.8(13)
C6A N1 C1A 108.7(15)
C7 N1 C1A 106.1(11)
C1B N1 C1A 24.0(14)
C6A N1 C6B 25.5(12)
C7 N1 C6B 107.2(9)
C1B N1 C6B 109.5(15)
C1A N1 C6B 133.6(15)
C6A N1 Cu1 115.3(9)
C7 N1 Cu1 107.5(6)
C1B N1 Cu1 109.4(9)
C1A N1 Cu1 99.3(10)
C6B N1 Cu1 100.5(9)
C3B N2 C11 116.3(12)
C3B N2 C2A 83.2(14)
C11 N2 C2A 121.9(12)
C3B N2 C2B 111.3(14)
C11 N2 C2B 104.9(10)
C2A N2 C2B 28.2(12)
C3B N2 C3A 22.0(13)
C11 N2 C3A 106.7(10)
C2A N2 C3A 104.8(14)
C2B N2 C3A 133.0(15)
C3B N2 Cu1 113.6(9)
C11 N2 Cu1 108.2(6)
C2A N2 Cu1 112.0(8)
C2B N2 Cu1 101.2(9)
C3A N2 Cu1 101.0(9)
C4A N3 C5B 81.1(14)
C4A N3 C4B 28.8(12)
C5B N3 C4B 109.7(14)
C4A N3 C5A 110.1(14)
C5B N3 C5A 29.3(11)
C4B N3 C5A 138.3(13)
C4A N3 Cu1 111.1(9)
C5B N3 Cu1 111.2(9)
C4B N3 Cu1 96.8(10)
C5A N3 Cu1 96.3(9)
C4A N3 H3 112.7
C5B N3 H3 123.7
C4B N3 H3 98.2
C5A N3 H3 112.7
Cu1 N3 H3 112.7
C8 N4 C10 110.9(9)
C8 N4 Cu1 111.3(7)
C10 N4 Cu1 137.1(7)
C12 N5 C14 111.3(9)
C12 N5 Cu1 111.8(7)
C14 N5 Cu1 136.1(7)
C8 S1 C9 88.5(5)
C12 S2 C13 90.9(5)
N5 Cu1 N4 101.7(3)
N5 Cu1 N1 161.0(3)
N4 Cu1 N1 83.5(3)
N5 Cu1 N2 82.9(3)
N4 Cu1 N2 158.2(3)
N1 Cu1 N2 85.8(3)
N5 Cu1 N3 109.7(3)
N4 Cu1 N3 113.0(3)
N1 Cu1 N3 84.3(3)
N2 Cu1 N3 84.7(3)
C22A C21A N6 113.0(11)
C22A C21A H21A 109
N6 C21A H21A 109
C22A C21A H21B 109
N6 C21A H21B 109
H21A C21A H21B 107.8
N7 C22A C21A 106.5(11)
N7 C22A H22A 110.4
C21A C22A H22A 110.4
N7 C22A H22B 110.4
C21A C22A H22B 110.4
H22A C22A H22B 108.6
C24A C23A N7 110.2(12)
C24A C23A H23A 109.6
N7 C23A H23A 109.6
C24A C23A H23B 109.6
N7 C23A H23B 109.6
H23A C23A H23B 108.1
N8 C24A C23A 110.1(13)
N8 C24A H24A 109.6
C23A C24A H24A 109.6
N8 C24A H24B 109.6
C23A C24A H24B 109.6
H24A C24A H24B 108.2
N8 C25A C26A 108.7(12)
N8 C25A H25A 110
C26A C25A H25A 110
N8 C25A H25B 110
C26A C25A H25B 110
H25A C25A H25B 108.3
N6 C26A C25A 112.5(13)
N6 C26A H26A 109.1
C25A C26A H26A 109.1
N6 C26A H26B 109.1
C25A C26A H26B 109.1
H26A C26A H26B 107.8
N6 C21B C22B 104.9(19)
N6 C21B H21C 110.8
C22B C21B H21C 110.8
N6 C21B H21D 110.8
C22B C21B H21D 110.8
H21C C21B H21D 108.8
C21B C22B N7 116(2)
C21B C22B H22C 108.4
N7 C22B H22C 108.4
C21B C22B H22D 108.4
N7 C22B H22D 108.4
H22C C22B H22D 107.4
N7 C23B C24B 104(2)
N7 C23B H23C 111
C24B C23B H23C 111
N7 C23B H23D 111
C24B C23B H23D 111
H23C C23B H23D 109
C23B C24B N8 111(2)
C23B C24B H24C 109.5
N8 C24B H24C 109.5
C23B C24B H24D 109.5
N8 C24B H24D 109.5
H24C C24B H24D 108.1
C26B C25B N8 114(2)
C26B C25B H25C 108.7
N8 C25B H25C 108.7
C26B C25B H25D 108.7
N8 C25B H25D 108.7
H25C C25B H25D 107.6
N6 C26B C25B 109.3(19)
N6 C26B H26C 109.8
C25B C26B H26C 109.8
N6 C26B H26D 109.8
C25B C26B H26D 109.8
H26C C26B H26D 108.3
N6 C27 C28 107.5(9)
N6 C27 H27A 110.2
C28 C27 H27A 110.2
N6 C27 H27B 110.2
C28 C27 H27B 110.2
H27A C27 H27B 108.5
N9 C28 C27 120.4(10)
N9 C28 S3 113.4(8)
C27 C28 S3 126.2(9)
C30 C29 S3 112.6(9)
C30 C29 H29 123.7
S3 C29 H29 123.7
C29 C30 N9 110.9(11)
C29 C30 H30 124.6
N9 C30 H30 124.6
N7 C31 C32 110.6(9)
N7 C31 H31A 109.5
C32 C31 H31A 109.5
N7 C31 H31B 109.5
C32 C31 H31B 109.5
H31A C31 H31B 108.1
N10 C32 C31 119.5(9)
N10 C32 S4 113.7(8)
C31 C32 S4 126.7(8)
C34 C33 S4 112.1(9)
C34 C33 H33 124
S4 C33 H33 124
C33 C34 N10 113.2(10)
C33 C34 H34 123.4
N10 C34 H34 123.4
C27 N6 C21B 117.1(19)
C27 N6 C26A 120.2(10)
C21B N6 C26A 93(2)
C27 N6 C26B 100.1(13)
C21B N6 C26B 114(2)
C26A N6 C26B 23.1(16)
C27 N6 C21A 111.0(9)
C21B N6 C21A 17.3(18)
C26A N6 C21A 109.0(12)
C26B N6 C21A 130.7(19)
C27 N6 Cu2 106.4(6)
C21B N6 Cu2 112.1(11)
C26A N6 Cu2 107.8(7)
C26B N6 Cu2 106.4(12)
C21A N6 Cu2 100.4(8)
C31 N7 C22A 119.6(10)
C31 N7 C23B 131.2(17)
C22A N7 C23B 70.6(15)
C31 N7 C23A 103.0(9)
C22A N7 C23A 110.6(10)
C23B N7 C23A 40.8(14)
C31 N7 C22B 99.8(12)
C22A N7 C22B 33.1(12)
C23B N7 C22B 103.5(18)
C23A N7 C22B 143.7(16)
C31 N7 Cu2 108.0(6)
C22A N7 Cu2 111.9(7)
C23B N7 Cu2 110.8(13)
C23A N7 Cu2 102.0(7)
C22B N7 Cu2 97.2(12)
C24A N8 C25A 117.0(14)
C24A N8 C25B 93.5(19)
C25A N8 C25B 24.2(17)
C24A N8 C24B 15(2)
C25A N8 C24B 132(2)
C25B N8 C24B 108(2)
C24A N8 Cu2 108.5(8)
C25A N8 Cu2 102.2(8)
C25B N8 Cu2 106.7(11)
C24B N8 Cu2 99.9(16)
C24A N8 H8 109.6
C25A N8 H8 109.6
C25B N8 H8 127
C24B N8 H8 102.2
Cu2 N8 H8 109.6
C28 N9 C30 113.1(10)
C28 N9 Cu2 111.8(7)
C30 N9 Cu2 135.0(8)
C32 N10 C34 110.9(9)
C32 N10 Cu2 112.1(7)
C34 N10 Cu2 136.7(7)
C29 S3 C28 90.0(6)
C33 S4 C32 90.2(5)
N10 Cu2 N9 102.1(4)
N10 Cu2 N7 84.1(3)
N9 Cu2 N7 164.7(4)
N10 Cu2 N6 150.6(3)
N9 Cu2 N6 81.9(3)
N7 Cu2 N6 85.9(3)
N10 Cu2 N8 121.8(3)
N9 Cu2 N8 103.6(4)
N7 Cu2 N8 84.2(3)
N6 Cu2 N8 84.5(3)
O3A Cl1 O2A 128.5(16)
O3A Cl1 O4A 97.5(15)
O2A Cl1 O4A 109.7(14)
O3A Cl1 O1A 108.1(14)
O2A Cl1 O1A 102.0(14)
O4A Cl1 O1A 110.6(12)
O8A Cl2 O5A 121.2(15)
O8A Cl2 O6A 109.5(11)
O5A Cl2 O6A 115.4(14)
O8A Cl2 O7A 106.4(13)
O5A Cl2 O7A 103.0(14)
O6A Cl2 O7A 97.9(11)
O12A Cl3 O9A 119.9(9)
O12A Cl3 O11A 108.0(9)
O9A Cl3 O11A 102.7(9)
O12A Cl3 O10A 112.5(9)
O9A Cl3 O10A 109.5(9)
O11A Cl3 O10A 102.2(9)
O14A Cl4 O15A 124.9(10)
O14A Cl4 O16A 112.7(10)
O15A Cl4 O16A 106.9(9)
O14A Cl4 O13A 107.3(9)
O15A Cl4 O13A 101.1(8)
O16A Cl4 O13A 100.7(9)

loop_
_geom_bond_atom_site_label_1
_geom_bond_atom_site_label_2
_geom_bond_distance
C1A C2A 1.500(17)
C1A N1 1.541(14)
C1A H1A1 0.97
C1A H1A2 0.97
C2A N2 1.480(14)
C2A H2A1 0.97
C2A H2A2 0.97
C3A C4A 1.488(17)
C3A N2 1.559(14)
C3A H3A1 0.97
C3A H3A2 0.97
C4A N3 1.461(15)
C4A H4A1 0.97
C4A H4A2 0.97
C5A C6A 1.497(17)
C5A N3 1.567(13)
C5A H5A1 0.97
C5A H5A2 0.97
C6A N1 1.453(14)
C6A H6A1 0.97
C6A H6A2 0.97
C1B N1 1.473(14)
C1B C2B 1.501(17)
C1B H1B1 0.97
C1B H1B2 0.97
C2B N2 1.535(14)
C2B H2B1 0.97
C2B H2B2 0.97
C3B N2 1.459(14)
C3B C4B 1.480(17)
C3B H3B1 0.97
C3B H3B2 0.97
C4B N3 1.561(14)
C4B H4B1 0.97
C4B H4B2 0.97
C5B N3 1.462(14)
C5B C6B 1.493(17)
C5B H5B1 0.97
C5B H5B2 0.97
C6B N1 1.558(13)
C6B H6B1 0.97
C6B H6B2 0.97
C7 N1 1.467(11)
C7 C8 1.478(13)
C7 H7A 0.97
C7 H7B 0.97
C8 N4 1.307(11)
C8 S1 1.699(10)
C9 C10 1.311(13)
C9 S1 1.706(11)
C9 H9 0.93
C10 N4 1.374(11)
C10 H10 0.93
C11 N2 1.472(12)
C11 C12 1.495(14)
C11 H11A 0.97
C11 H11B 0.97
C12 N5 1.304(11)
C12 S2 1.709(10)
C13 C14 1.349(13)
C13 S2 1.713(12)
C13 H13 0.93
C14 N5 1.381(11)
C14 H14 0.93
N1 Cu1 2.041(8)
N2 Cu1 2.047(8)
N3 Cu1 2.157(8)
N3 H3 0.91
N4 Cu1 1.983(8)
N5 Cu1 1.978(8)
C21A C22A 1.520(15)
C21A N6 1.525(12)
C21A H21A 0.97
C21A H21B 0.97
C22A N7 1.471(12)
C22A H22A 0.97
C22A H22B 0.97
C23A C24A 1.501(16)
C23A N7 1.549(12)
C23A H23A 0.97
C23A H23B 0.97
C24A N8 1.481(13)
C24A H24A 0.97
C24A H24B 0.97
C25A N8 1.486(13)
C25A C26A 1.509(15)
C25A H25A 0.97
C25A H25B 0.97
C26A N6 1.497(12)
C26A H26A 0.97
C26A H26B 0.97
C21B N6 1.483(17)
C21B C22B 1.506(19)
C21B H21C 0.97
C21B H21D 0.97
C22B N7 1.560(16)
C22B H22C 0.97
C22B H22D 0.97
C23B N7 1.486(16)
C23B C24B 1.51(2)
C23B H23C 0.97
C23B H23D 0.97
C24B N8 1.514(17)
C24B H24C 0.97
C24B H24D 0.97
C25B C26B 1.511(19)
C25B N8 1.513(16)
C25B H25C 0.97
C25B H25D 0.97
C26B N6 1.506(16)
C26B H26C 0.97
C26B H26D 0.97
C27 N6 1.456(12)
C27 C28 1.502(14)
C27 H27A 0.97
C27 H27B 0.97
C28 N9 1.295(12)
C28 S3 1.691(11)
C29 C30 1.365(15)
C29 S3 1.658(13)
C29 H29 0.93
C30 N9 1.372(12)
C30 H30 0.93
C31 N7 1.466(12)
C31 C32 1.469(13)
C31 H31A 0.97
C31 H31B 0.97
C32 N10 1.322(11)
C32 S4 1.691(10)
C33 C34 1.344(13)
C33 S4 1.669(11)
C33 H33 0.93
C34 N10 1.379(11)
C34 H34 0.93
N6 Cu2 2.073(8)
N7 Cu2 2.040(8)
N8 Cu2 2.144(8)
N8 H8 0.91
N9 Cu2 1.998(8)
N10 Cu2 1.983(8)
O1A Cl1 1.447(14)
O2A Cl1 1.405(15)
O3A Cl1 1.399(15)
O4A Cl1 1.420(14)
O5A Cl2 1.412(14)
O6A Cl2 1.425(12)
O7A Cl2 1.451(13)
O8A Cl2 1.404(14)
O9A Cl3 1.412(11)
O10A Cl3 1.465(11)
O11A Cl3 1.424(12)
O12A Cl3 1.393(12)
O13A Cl4 1.485(11)
O14A Cl4 1.349(12)
O15A Cl4 1.372(11)
O16A Cl4 1.400(12)
